data_6000094
loop_
_publ_author_name
'Andersen, A. M. K.'
'Norby, P.'

_publ_section_title
;
 Ab initio structure determination and Rietveld refinement of a
 high-temperature phase of zirconium hydrogen phosphate and a new
 polymorph of zirconium pyrophosphate from in situ temperature-resolved
 powder diffraction data
;
_journal_name_full 'Acta Crystallographica B'
_journal_page_first 618
_journal_page_last 625
_journal_paper_doi 10.1107/S0108768100003645
_journal_volume 56
_journal_year 2000
_chemical_formula_sum 'O7 P2 Zr'
_space_group_name_H-M_alt 'P n n m'
_cell_angle_alpha 90.000
_cell_angle_beta 90.000
_cell_angle_gamma 90.000
_cell_length_a 8.3127
_cell_length_b 6.6389
_cell_length_c 5.3407
_cell_volume 294.74
_cod_database_code 6000094
_cod_duplicate_entry 2102118

loop_
_atom_site_label
_atom_site_fract_x
_atom_site_fract_y
_atom_site_fract_z
? ? ? ?
